data_2209659
loop_
_publ_author_name
'Deepak Chopra'
'K. N. Venugopala'
'B. S. Jayashree'
'T. N. Guru Row'

_publ_section_title
;
 3-(2-Anilino-1,3-thiazol-4-yl)-2<i>H</i>-chromen-2-one
;
_journal_coeditor_code SJ2082
_journal_issue 7
_journal_name_full 'Acta Crystallographica Section E'
_journal_page_first o2663
_journal_page_last o2665
_journal_paper_doi 10.1107/S1600536806019994
_journal_volume 62
_journal_year 2006
_chemical_formula_iupac 'C19 H13 Br N2 O2 S'
_chemical_formula_moiety 'C19 H13 Br N2 O2 S'
_chemical_formula_sum 'C19 H13 Br N2 O2 S'
_chemical_formula_weight 413.28
_chemical_name_systematic
;
3-(2-Anilino-1,3-thiazol-4-yl)-2H-chromen-2-one
;
_space_group_IT_number 2
_symmetry_cell_setting triclinic
_symmetry_space_group_name_Hall '-P 1'
_symmetry_space_group_name_H-M 'P -1'
_atom_sites_solution_hydrogens geom
_atom_sites_solution_primary direct
_atom_sites_solution_secondary difmap
_cell_angle_alpha 93.025(10)
_cell_angle_beta 108.484(10)
_cell_angle_gamma 112.653(9)
_cell_formula_units_Z 4
_cell_length_a 10.940(7)
_cell_length_b 12.172(8)
_cell_length_c 15.039(10)
_cell_measurement_reflns_used 625
_cell_measurement_temperature 290(2)
_cell_measurement_theta_max 25.6
_cell_measurement_theta_min 1.4
_cell_volume 1717(2)
_computing_cell_refinement 'SAINT (Bruker, 2000)'
_computing_data_collection 'SMART (Bruker, 2000)'
_computing_data_reduction SAINT
_computing_molecular_graphics
;
ORTEP-3 for Windows (Farrugia, 1997) and
CAMERON (Watkin <i>et al.</i>,  1993)
;
_computing_publication_material 'PLATON (Spek, 2003)'
_computing_structure_refinement 'SHELXL97 (Sheldrick, 1997)'
_computing_structure_solution 'SIR92 (Altomare <i>et al.</i>,  1993)'
_diffrn_ambient_temperature 290(2)
_diffrn_measured_fraction_theta_full 0.996
_diffrn_measured_fraction_theta_max 0.969
_diffrn_measurement_device_type 'Bruker SMART CCD area-detector'
_diffrn_measurement_method '\f and \w'
_diffrn_radiation_monochromator graphite
_diffrn_radiation_source 'fine-focus sealed tube'
_diffrn_radiation_type MoK\a
_diffrn_radiation_wavelength 0.71073
_diffrn_reflns_av_R_equivalents 0.0255
_diffrn_reflns_av_sigmaI/netI 0.0356
_diffrn_reflns_limit_h_max 13
_diffrn_reflns_limit_h_min -13
_diffrn_reflns_limit_k_max 15
_diffrn_reflns_limit_k_min -15
_diffrn_reflns_limit_l_max 18
_diffrn_reflns_limit_l_min -18
_diffrn_reflns_number 17861
_diffrn_reflns_reduction_process
;
 ?
;
_diffrn_reflns_theta_full 25.00
_diffrn_reflns_theta_max 26.37
_diffrn_reflns_theta_min 1.85
_diffrn_standards_number 0
_exptl_absorpt_coefficient_mu 2.530
_exptl_absorpt_correction_T_max 0.8839
_exptl_absorpt_correction_T_min 0.4628
_exptl_absorpt_correction_type multi-scan
_exptl_absorpt_process_details '(SADABS; Sheldrick, 1996)'
_exptl_crystal_colour yellow
_exptl_crystal_density_diffrn 1.598
_exptl_crystal_density_method 'Not Measured'
_exptl_crystal_description needle
_exptl_crystal_F_000 832
_exptl_crystal_size_max 0.36
_exptl_crystal_size_mid 0.06
_exptl_crystal_size_min 0.05
_refine_diff_density_max 0.721
_refine_diff_density_min -0.533
_refine_ls_extinction_method none
_refine_ls_goodness_of_fit_ref 1.016
_refine_ls_hydrogen_treatment mixed
_refine_ls_matrix_type full
_refine_ls_number_parameters 461
_refine_ls_number_reflns 6816
_refine_ls_number_restraints 0
_refine_ls_restrained_S_all 1.016
_refine_ls_R_factor_all 0.0579
_refine_ls_R_factor_gt 0.0370
_refine_ls_shift/su_max 0.018
_refine_ls_shift/su_mean 0.000
_refine_ls_structure_factor_coef Fsqd
_refine_ls_weighting_details 'calc w=1/[\s^2^(Fo^2^)+(0.0469P)^2^+0.3557P] where P=(Fo^2^+2Fc^2^)/3'
_refine_ls_weighting_scheme calc
_refine_ls_wR_factor_gt 0.0839
_refine_ls_wR_factor_ref 0.0915
_reflns_number_gt 5066
_reflns_number_total 6816
_reflns_threshold_expression I>2\s(I)
_cod_data_source_file sj2082.cif
_cod_data_source_block I
_cod_database_code 2209659
_cod_database_fobs_code 2209659

loop_
_symmetry_equiv_pos_as_xyz
'x, y, z'
'-x, -y, -z'

loop_
_atom_site_type_symbol
_atom_site_label
_atom_site_fract_x
_atom_site_fract_y
_atom_site_fract_z
_atom_site_U_iso_or_equiv
_atom_site_adp_type
_atom_site_calc_flag
_atom_site_refinement_flags
_atom_site_occupancy
Br Br1 0.52445(4) -0.32661(3) 0.02141(2) 0.05893(11) Uani d . 1
Br Br2 0.42374(4) 0.69624(3) 0.62613(2) 0.06852(13) Uani d . 1
S S1 0.08557(8) 0.26173(6) 0.12186(5) 0.04264(17) Uani d . 1
S S2 0.26814(8) -0.18085(6) 0.43050(5) 0.04228(17) Uani d . 1
O O1 0.1056(2) 0.08726(19) -0.13853(13) 0.0542(5) Uani d . 1
O O2 0.2154(2) -0.02802(17) -0.14249(12) 0.0459(5) Uani d . 1
O O3 0.5239(2) 0.26594(15) 0.74310(12) 0.0430(4) Uani d . 1
O O4 0.4957(2) 0.07761(17) 0.71794(13) 0.0578(6) Uani d . 1
N N1 0.1682(2) 0.1955(2) 0.29409(15) 0.0417(5) Uani d . 1
N N2 0.2038(2) 0.11413(18) 0.16415(14) 0.0352(5) Uani d . 1
N N3 0.2655(2) 0.02860(18) 0.41519(14) 0.0361(5) Uani d . 1
N N4 0.1428(2) -0.11534(19) 0.27029(15) 0.0453(6) Uani d . 1
C C1 0.3851(3) -0.2304(3) -0.1248(2) 0.0474(7) Uani d . 1
C C2 0.4256(3) -0.2311(2) -0.02716(19) 0.0407(6) Uani d . 1
C C3 0.3979(3) -0.1634(2) 0.03383(18) 0.0384(6) Uani d . 1
C C4 0.3257(3) -0.0932(2) -0.00347(17) 0.0339(5) Uani d . 1
C C5 0.2854(3) -0.0950(2) -0.10167(17) 0.0391(6) Uani d . 1
C C6 0.3149(3) -0.1623(3) -0.16217(19) 0.0518(7) Uani d . 1
C C7 0.2908(3) -0.0191(2) 0.05274(17) 0.0342(6) Uani d . 1
C C8 0.2175(3) 0.0441(2) 0.01221(17) 0.0342(6) Uani d . 1
C C9 0.1743(3) 0.0392(2) -0.09180(18) 0.0396(6) Uani d . 1
C C10 0.1773(3) 0.1190(2) 0.06709(17) 0.0341(6) Uani d . 1
C C11 0.1160(3) 0.1928(2) 0.03334(19) 0.0421(6) Uani d . 1
C C12 0.1608(3) 0.1847(2) 0.20114(17) 0.0340(5) Uani d . 1
C C13 0.1181(3) 0.2702(2) 0.33351(18) 0.0408(6) Uani d . 1
C C14 0.1663(3) 0.3917(3) 0.3262(2) 0.0537(8) Uani d . 1
C C15 0.1132(5) 0.4645(3) 0.3584(2) 0.0748(11) Uani d . 1
C C16 0.0170(5) 0.4186(4) 0.4004(3) 0.0873(13) Uani d . 1
C C17 -0.0250(4) 0.3008(4) 0.4132(2) 0.0749(11) Uani d . 1
C C18 0.0227(3) 0.2223(3) 0.37921(19) 0.0493(7) Uani d . 1
C C19 -0.0287(4) 0.0926(3) 0.3903(2) 0.0676(9) Uani d . 1
C C20 0.4549(3) 0.5596(2) 0.66092(19) 0.0423(6) Uani d . 1
C C21 0.5305(3) 0.5656(2) 0.75656(19) 0.0421(6) Uani d . 1
C C22 0.5536(3) 0.4662(2) 0.78315(18) 0.0407(6) Uani d . 1
C C23 0.5015(3) 0.3638(2) 0.71389(17) 0.0353(6) Uani d . 1
C C24 0.4271(3) 0.3571(2) 0.61766(17) 0.0348(6) Uani d . 1
C C25 0.4042(3) 0.4580(2) 0.59162(19) 0.0451(7) Uani d . 1
C C26 0.3777(3) 0.2468(2) 0.55138(18) 0.0388(6) Uani d . 1
C C27 0.3962(3) 0.1486(2) 0.57929(17) 0.0331(5) Uani d . 1
C C28 0.4717(3) 0.1561(2) 0.68148(18) 0.0397(6) Uani d . 1
C C29 0.3415(3) 0.0347(2) 0.51136(17) 0.0324(5) Uani d . 1
C C30 0.3532(3) -0.0680(2) 0.53197(18) 0.0404(6) Uani d . 1
C C31 0.2201(3) -0.0796(2) 0.36530(17) 0.0348(6) Uani d . 1
C C32 -0.1237(4) -0.2718(4) 0.2884(3) 0.0756(10) Uani d . 1
C C33 -0.0565(3) -0.3164(3) 0.2304(2) 0.0517(7) Uani d . 1
C C34 0.0710(3) -0.2411(2) 0.22322(17) 0.0396(6) Uani d . 1
C C35 0.1310(3) -0.2841(3) 0.1703(2) 0.0509(7) Uani d . 1
C C36 0.0639(4) -0.4041(3) 0.1225(2) 0.0715(10) Uani d . 1
C C37 -0.0624(4) -0.4793(3) 0.1283(3) 0.0786(11) Uani d . 1
C C38 -0.1208(4) -0.4354(3) 0.1807(3) 0.0731(10) Uani d . 1
H H1 0.4060 -0.2762 -0.1643 0.057 Uiso calc R 1
H H3 0.4268 -0.1645 0.0989 0.046 Uiso calc R 1
H H6 0.2873 -0.1611 -0.2272 0.062 Uiso calc R 1
H H7 0.3194 -0.0146 0.1185 0.041 Uiso calc R 1
H H11 0.0931 0.2049 -0.0293 0.051 Uiso calc R 1
H H14 0.2351 0.4240 0.2994 0.064 Uiso calc R 1
H H15 0.1432 0.5450 0.3511 0.090 Uiso calc R 1
H H16 -0.0206 0.4673 0.4209 0.105 Uiso calc R 1
H H17 -0.0874 0.2723 0.4454 0.090 Uiso calc R 1
H H19A -0.0585 0.0407 0.3300 0.101 Uiso calc R 1
H H19B -0.1076 0.0724 0.4113 0.101 Uiso calc R 1
H H19C 0.0469 0.0814 0.4368 0.101 Uiso calc R 1
H H21 0.5649 0.6357 0.8020 0.051 Uiso calc R 1
H H22 0.6034 0.4683 0.8466 0.049 Uiso calc R 1
H H25 0.3554 0.4566 0.5281 0.054 Uiso calc R 1
H H26 0.3312 0.2424 0.4868 0.047 Uiso calc R 1
H H30 0.4007 -0.0768 0.5926 0.048 Uiso calc R 1
H H32A -0.0659 -0.2538 0.3551 0.113 Uiso calc R 1
H H32B -0.2169 -0.3335 0.2774 0.113 Uiso calc R 1
H H32C -0.1310 -0.1996 0.2698 0.113 Uiso calc R 1
H H35 0.2169 -0.2323 0.1665 0.061 Uiso calc R 1
H H36 0.1045 -0.4333 0.0867 0.086 Uiso calc R 1
H H37 -0.1082 -0.5602 0.0967 0.094 Uiso calc R 1
H H38 -0.2075 -0.4874 0.1832 0.088 Uiso calc R 1
H H100 0.200(3) 0.148(3) 0.330(2) 0.051(8) Uiso d . 1
H H101 0.131(3) -0.067(3) 0.237(2) 0.063(10) Uiso d . 1

loop_
_atom_site_aniso_label
_atom_site_aniso_U_11
_atom_site_aniso_U_22
_atom_site_aniso_U_33
_atom_site_aniso_U_12
_atom_site_aniso_U_13
_atom_site_aniso_U_23
Br1 0.0751(2) 0.0597(2) 0.0688(2) 0.04466(18) 0.03829(18) 0.02517(16)
Br2 0.1042(3) 0.0483(2) 0.0624(2) 0.0499(2) 0.02014(19) 0.01299(15)
S1 0.0504(4) 0.0428(4) 0.0415(4) 0.0285(3) 0.0143(3) 0.0090(3)
S2 0.0558(4) 0.0301(3) 0.0373(4) 0.0217(3) 0.0081(3) 0.0071(3)
O1 0.0662(13) 0.0663(14) 0.0364(10) 0.0434(12) 0.0079(10) 0.0098(10)
O2 0.0578(12) 0.0606(12) 0.0270(9) 0.0353(10) 0.0126(9) 0.0079(8)
O3 0.0603(12) 0.0354(10) 0.0290(9) 0.0233(9) 0.0073(8) 0.0056(8)
O4 0.0901(16) 0.0431(11) 0.0367(11) 0.0364(11) 0.0080(10) 0.0121(9)
N1 0.0591(15) 0.0433(13) 0.0384(12) 0.0319(12) 0.0241(11) 0.0135(10)
N2 0.0407(12) 0.0358(12) 0.0322(11) 0.0187(10) 0.0143(10) 0.0063(9)
N3 0.0464(13) 0.0323(11) 0.0310(11) 0.0217(10) 0.0098(10) 0.0058(9)
N4 0.0613(15) 0.0345(12) 0.0332(12) 0.0244(11) 0.0037(11) 0.0047(10)
C1 0.0552(18) 0.0493(17) 0.0439(16) 0.0270(15) 0.0211(14) 0.0021(13)
C2 0.0415(15) 0.0353(14) 0.0483(16) 0.0165(12) 0.0200(13) 0.0097(12)
C3 0.0406(15) 0.0418(15) 0.0347(14) 0.0172(13) 0.0162(12) 0.0103(11)
C4 0.0328(14) 0.0330(13) 0.0309(13) 0.0094(11) 0.0116(11) 0.0036(10)
C5 0.0410(15) 0.0428(15) 0.0328(14) 0.0196(13) 0.0107(12) 0.0058(11)
C6 0.0615(19) 0.067(2) 0.0301(14) 0.0315(17) 0.0158(14) 0.0047(13)
C7 0.0370(14) 0.0356(14) 0.0271(12) 0.0130(12) 0.0115(11) 0.0051(10)
C8 0.0348(14) 0.0337(13) 0.0318(13) 0.0127(12) 0.0116(11) 0.0060(10)
C9 0.0401(15) 0.0436(15) 0.0322(14) 0.0180(13) 0.0098(12) 0.0040(12)
C10 0.0340(14) 0.0329(14) 0.0323(13) 0.0128(11) 0.0100(11) 0.0055(11)
C11 0.0502(17) 0.0438(16) 0.0339(14) 0.0240(14) 0.0125(12) 0.0064(12)
C12 0.0339(14) 0.0310(13) 0.0379(14) 0.0135(11) 0.0144(11) 0.0079(11)
C13 0.0503(17) 0.0467(16) 0.0310(13) 0.0289(14) 0.0121(12) 0.0052(12)
C14 0.071(2) 0.0465(18) 0.0470(17) 0.0304(16) 0.0194(15) 0.0047(14)
C15 0.122(3) 0.066(2) 0.0505(19) 0.061(2) 0.024(2) 0.0018(17)
C16 0.136(4) 0.110(3) 0.059(2) 0.096(3) 0.036(2) 0.009(2)
C17 0.087(3) 0.120(3) 0.052(2) 0.068(3) 0.0388(19) 0.020(2)
C18 0.0518(18) 0.070(2) 0.0353(15) 0.0341(16) 0.0165(14) 0.0115(14)
C19 0.062(2) 0.090(3) 0.066(2) 0.035(2) 0.0353(18) 0.0326(19)
C20 0.0535(17) 0.0350(15) 0.0463(16) 0.0245(13) 0.0202(14) 0.0118(12)
C21 0.0486(16) 0.0356(15) 0.0417(15) 0.0158(13) 0.0194(13) 0.0024(12)
C22 0.0487(16) 0.0399(15) 0.0306(13) 0.0180(13) 0.0120(12) 0.0057(11)
C23 0.0394(15) 0.0333(14) 0.0348(13) 0.0156(12) 0.0147(12) 0.0096(11)
C24 0.0405(15) 0.0320(13) 0.0337(13) 0.0173(12) 0.0133(11) 0.0072(10)
C25 0.0590(18) 0.0431(16) 0.0343(14) 0.0280(14) 0.0104(13) 0.0080(12)
C26 0.0467(16) 0.0400(15) 0.0309(13) 0.0232(13) 0.0094(12) 0.0084(11)
C27 0.0369(14) 0.0339(13) 0.0300(13) 0.0173(11) 0.0109(11) 0.0083(10)
C28 0.0469(16) 0.0363(15) 0.0344(14) 0.0190(13) 0.0110(12) 0.0079(11)
C29 0.0343(14) 0.0307(13) 0.0315(13) 0.0141(11) 0.0103(11) 0.0075(10)
C30 0.0486(16) 0.0353(14) 0.0329(13) 0.0204(13) 0.0061(12) 0.0072(11)
C31 0.0373(14) 0.0334(13) 0.0351(14) 0.0170(12) 0.0123(11) 0.0085(11)
C32 0.071(2) 0.088(3) 0.080(3) 0.034(2) 0.042(2) 0.026(2)
C33 0.0548(19) 0.0505(18) 0.0463(17) 0.0222(16) 0.0144(15) 0.0103(14)
C34 0.0460(16) 0.0344(14) 0.0308(13) 0.0183(13) 0.0035(12) 0.0034(11)
C35 0.0528(18) 0.0512(18) 0.0448(16) 0.0215(15) 0.0145(14) 0.0046(14)
C36 0.094(3) 0.063(2) 0.060(2) 0.039(2) 0.025(2) -0.0062(17)
C37 0.087(3) 0.045(2) 0.070(2) 0.012(2) 0.009(2) -0.0134(17)
C38 0.061(2) 0.053(2) 0.075(2) 0.0018(18) 0.0145(19) 0.0074(18)

loop_
_atom_type_symbol
_atom_type_description
_atom_type_scat_dispersion_real
_atom_type_scat_dispersion_imag
_atom_type_scat_source
H H 0.0000 0.0000 'International Tables Vol C Tables 4.2.6.8 and 6.1.1.4'

loop_
_geom_angle_atom_site_label_1
_geom_angle_atom_site_label_2
_geom_angle_atom_site_label_3
_geom_angle
_geom_angle_publ_flag
C30 S2 C31 88.87(13) ?
C11 S1 C12 88.70(13) ?
C5 O2 C9 122.8(2) ?
C23 O3 C28 122.9(2) ?
C31 N4 C34 122.1(2) yes
C31 N4 H101 122(2) ?
C34 N4 H101 116(2) ?
C12 N1 C13 123.2(2) yes
C12 N1 H100 118.0(18) ?
C13 N1 H100 118.6(18) ?
C31 N3 C29 110.1(2) ?
C12 N2 C10 109.8(2) ?
C26 C27 C29 122.0(2) ?
C26 C27 C28 118.8(2) ?
C29 C27 C28 119.2(2) ?
C25 C24 C23 118.2(2) ?
C25 C24 C26 123.7(2) ?
C23 C24 C26 118.1(2) ?
C8 C7 C4 121.5(2) ?
C8 C7 H7 119.3 ?
C4 C7 H7 119.3 ?
O2 C5 C6 116.6(2) ?
O2 C5 C4 120.8(2) ?
C6 C5 C4 122.6(2) ?
C7 C8 C10 123.1(2) ?
C7 C8 C9 119.5(2) ?
C10 C8 C9 117.5(2) ?
C30 C29 N3 115.5(2) ?
C30 C29 C27 126.6(2) ?
N3 C29 C27 117.9(2) ?
O3 C23 C22 117.3(2) ?
O3 C23 C24 120.3(2) ?
C22 C23 C24 122.5(2) ?
C18 C13 C14 120.6(3) ?
C18 C13 N1 120.3(3) ?
C14 C13 N1 119.1(3) ?
C11 C10 N2 115.6(2) ?
C11 C10 C8 126.3(2) ?
N2 C10 C8 118.1(2) ?
C6 C1 C2 119.7(2) ?
C6 C1 H1 120.1 ?
C2 C1 H1 120.1 ?
O1 C9 O2 115.3(2) ?
O1 C9 C8 127.3(2) ?
O2 C9 C8 117.4(2) ?
C27 C26 C24 122.4(2) ?
C27 C26 H26 118.8 ?
C24 C26 H26 118.8 ?
C5 C4 C3 117.9(2) ?
C5 C4 C7 117.9(2) ?
C3 C4 C7 124.2(2) ?
N3 C31 N4 125.1(2) ?
N3 C31 S2 114.83(19) ?
N4 C31 S2 120.11(19) ?
N2 C12 N1 123.2(2) ?
N2 C12 S1 115.06(19) ?
N1 C12 S1 121.66(19) ?
C2 C3 C4 119.1(2) ?
C2 C3 H3 120.5 ?
C4 C3 H3 120.5 ?
C29 C30 S2 110.66(19) ?
C29 C30 H30 124.7 ?
S2 C30 H30 124.7 ?
C20 C25 C24 119.2(2) ?
C20 C25 H25 120.4 ?
C24 C25 H25 120.4 ?
C22 C21 C20 119.3(2) ?
C22 C21 H21 120.3 ?
C20 C21 H21 120.3 ?
C10 C11 S1 110.8(2) ?
C10 C11 H11 124.6 ?
S1 C11 H11 124.6 ?
O4 C28 O3 115.4(2) ?
O4 C28 C27 127.2(2) ?
O3 C28 C27 117.4(2) ?
C23 C22 C21 118.8(2) ?
C23 C22 H22 120.6 ?
C21 C22 H22 120.6 ?
C34 C35 C36 120.2(3) ?
C34 C35 H35 119.9 ?
C36 C35 H35 119.9 ?
C34 C33 C38 116.9(3) ?
C34 C33 C32 122.0(3) ?
C38 C33 C32 121.1(3) ?
C35 C34 C33 121.1(3) ?
C35 C34 N4 118.5(3) ?
C33 C34 N4 120.5(3) ?
C3 C2 C1 121.9(2) ?
C3 C2 Br1 120.1(2) ?
C1 C2 Br1 118.1(2) ?
C1 C6 C5 118.8(3) ?
C1 C6 H6 120.6 ?
C5 C6 H6 120.6 ?
C13 C18 C17 116.6(3) ?
C13 C18 C19 122.0(3) ?
C17 C18 C19 121.3(3) ?
C25 C20 C21 121.9(2) ?
C25 C20 Br2 119.4(2) ?
C21 C20 Br2 118.7(2) ?
C18 C19 H19A 109.5 ?
C18 C19 H19B 109.5 ?
H19A C19 H19B 109.5 ?
C18 C19 H19C 109.5 ?
H19A C19 H19C 109.5 ?
H19B C19 H19C 109.5 ?
C15 C14 C13 120.5(3) ?
C15 C14 H14 119.7 ?
C13 C14 H14 119.7 ?
C33 C32 H32A 109.5 ?
C33 C32 H32B 109.5 ?
H32A C32 H32B 109.5 ?
C33 C32 H32C 109.5 ?
H32A C32 H32C 109.5 ?
H32B C32 H32C 109.5 ?
C16 C17 C18 122.0(3) ?
C16 C17 H17 119.0 ?
C18 C17 H17 119.0 ?
C37 C36 C35 119.4(3) ?
C37 C36 H36 120.3 ?
C35 C36 H36 120.3 ?
C37 C38 C33 122.7(3) ?
C37 C38 H38 118.6 ?
C33 C38 H38 118.6 ?
C16 C15 C14 119.7(4) ?
C16 C15 H15 120.2 ?
C14 C15 H15 120.2 ?
C38 C37 C36 119.7(3) ?
C38 C37 H37 120.1 ?
C36 C37 H37 120.1 ?
C15 C16 C17 120.3(3) ?
C15 C16 H16 119.8 ?
C17 C16 H16 119.8 ?

loop_
_geom_bond_atom_site_label_1
_geom_bond_atom_site_label_2
_geom_bond_distance
_geom_bond_publ_flag
Br1 C2 1.901(3) yes
Br2 C20 1.890(3) yes
S2 C30 1.725(3) yes
S2 C31 1.748(3) ?
S1 C11 1.722(3) yes
S1 C12 1.752(3) ?
O2 C5 1.365(3) ?
O2 C9 1.373(3) ?
O3 C23 1.373(3) ?
O3 C28 1.384(3) ?
O4 C28 1.200(3) ?
O1 C9 1.204(3) ?
N4 C31 1.351(3) ?
N4 C34 1.437(3) ?
N4 H101 0.81(3) ?
N1 C12 1.370(3) ?
N1 C13 1.418(3) ?
N1 H100 0.90(3) ?
N3 C31 1.303(3) ?
N3 C29 1.403(3) ?
N2 C12 1.302(3) ?
N2 C10 1.405(3) ?
C27 C26 1.353(3) ?
C27 C29 1.465(3) ?
C27 C28 1.474(4) ?
C24 C25 1.397(4) ?
C24 C23 1.398(4) ?
C24 C26 1.431(3) ?
C7 C8 1.350(3) ?
C7 C4 1.436(3) ?
C7 H7 0.9300 ?
C5 C6 1.383(4) ?
C5 C4 1.397(3) ?
C8 C10 1.470(3) ?
C8 C9 1.474(3) ?
C29 C30 1.347(3) ?
C23 C22 1.379(3) ?
C13 C18 1.389(4) ?
C13 C14 1.390(4) ?
C10 C11 1.347(4) ?
C1 C6 1.364(4) ?
C1 C2 1.394(4) ?
C1 H1 0.9300 ?
C26 H26 0.9300 ?
C4 C3 1.400(4) ?
C3 C2 1.378(4) ?
C3 H3 0.9300 ?
C30 H30 0.9300 ?
C25 C20 1.375(4) ?
C25 H25 0.9300 ?
C21 C22 1.382(4) ?
C21 C20 1.395(4) ?
C21 H21 0.9300 ?
C11 H11 0.9300 ?
C22 H22 0.9300 ?
C35 C34 1.375(4) ?
C35 C36 1.386(4) ?
C35 H35 0.9300 ?
C33 C34 1.385(4) ?
C33 C38 1.385(4) ?
C33 C32 1.504(4) ?
C6 H6 0.9300 ?
C18 C17 1.396(4) ?
C18 C19 1.497(5) ?
C19 H19A 0.9600 ?
C19 H19B 0.9600 ?
C19 H19C 0.9600 ?
C14 C15 1.373(4) ?
C14 H14 0.9300 ?
C32 H32A 0.9600 ?
C32 H32B 0.9600 ?
C32 H32C 0.9600 ?
C17 C16 1.372(6) ?
C17 H17 0.9300 ?
C36 C37 1.366(5) ?
C36 H36 0.9300 ?
C38 C37 1.361(5) ?
C38 H38 0.9300 ?
C15 C16 1.351(6) ?
C15 H15 0.9300 ?
C37 H37 0.9300 ?
C16 H16 0.9300 ?

loop_
_geom_hbond_atom_site_label_D
_geom_hbond_atom_site_label_H
_geom_hbond_atom_site_label_A
_geom_hbond_site_symmetry_A
_geom_hbond_distance_DH
_geom_hbond_distance_HA
_geom_hbond_distance_DA
_geom_hbond_angle_DHA
_geom_hbond_publ_flag
N4 H101 N2 1_555 0.81(4) 2.48(4) 3.245(4) 156(3) yes
N1 H100 N3 1_555 0.90(3) 2.17(3) 3.067(4) 177(3) yes
C7 H7 N2 1_555 0.93 2.55 2.873(4) 101 yes
C26 H26 N3 1_555 0.93 2.49 2.841(4) 102 yes
C30 H30 O4 1_555 0.93 2.25 2.825(3) 120 yes
C11 H11 O1 1_555 0.93 2.20 2.774(4) 120 yes
N4 H101 O1 2_555 0.81(4) 2.45(3) 2.970(4) 123(3) yes
C32 H32C O1 2_555 0.96 2.49 3.262(5) 138 yes
C30 H30 Br2 1_545 0.93 2.92 3.504(3) 122 yes
C14 H14 Cg8 2_666 0.93 2.83 3.677(5) 152 yes

loop_
_geom_torsion_atom_site_label_1
_geom_torsion_atom_site_label_2
_geom_torsion_atom_site_label_3
_geom_torsion_atom_site_label_4
_geom_torsion
_geom_torsion_publ_flag
C9 O2 C5 C6 177.4(2) ?
C9 O2 C5 C4 -3.4(4) ?
C4 C7 C8 C10 178.7(2) ?
C4 C7 C8 C9 -1.1(4) ?
C31 N3 C29 C30 0.6(3) ?
C31 N3 C29 C27 -177.7(2) ?
C26 C27 C29 C30 -179.4(3) ?
C28 C27 C29 C30 -0.5(4) ?
C26 C27 C29 N3 -1.3(4) ?
C28 C27 C29 N3 177.7(2) ?
C28 O3 C23 C22 177.1(2) ?
C28 O3 C23 C24 -2.1(4) ?
C25 C24 C23 O3 178.7(2) ?
C26 C24 C23 O3 -1.0(4) ?
C25 C24 C23 C22 -0.5(4) ?
C26 C24 C23 C22 179.9(2) ?
C12 N1 C13 C18 127.0(3) yes
C12 N1 C13 C14 -53.2(4) ?
C12 N2 C10 C11 0.3(3) ?
C12 N2 C10 C8 -179.5(2) ?
C7 C8 C10 C11 173.6(3) ?
C9 C8 C10 C11 -6.6(4) ?
C7 C8 C10 N2 -6.7(4) ?
C9 C8 C10 N2 173.1(2) ?
C5 O2 C9 O1 -175.5(2) ?
C5 O2 C9 C8 4.2(4) ?
C7 C8 C9 O1 177.7(3) ?
C10 C8 C9 O1 -2.1(4) ?
C7 C8 C9 O2 -1.9(4) ?
C10 C8 C9 O2 178.3(2) ?
C29 C27 C26 C24 178.1(2) ?
C28 C27 C26 C24 -0.8(4) ?
C25 C24 C26 C27 -177.2(3) ?
C23 C24 C26 C27 2.4(4) ?
O2 C5 C4 C3 -179.6(2) ?
C6 C5 C4 C3 -0.4(4) ?
O2 C5 C4 C7 0.1(4) ?
C6 C5 C4 C7 179.3(3) ?
C8 C7 C4 C5 2.0(4) ?
C8 C7 C4 C3 -178.2(2) ?
C29 N3 C31 N4 179.7(2) ?
C29 N3 C31 S2 -0.9(3) ?
C34 N4 C31 N3 -166.7(3) yes
C34 N4 C31 S2 13.9(4) ?
C30 S2 C31 N3 0.7(2) ?
C30 S2 C31 N4 -179.8(2) ?
C10 N2 C12 N1 177.6(2) ?
C10 N2 C12 S1 0.0(3) ?
C13 N1 C12 N2 -178.5(2) yes
C13 N1 C12 S1 -0.9(4) ?
C11 S1 C12 N2 -0.2(2) ?
C11 S1 C12 N1 -177.9(2) ?
C5 C4 C3 C2 -0.2(4) ?
C7 C4 C3 C2 -180.0(2) ?
N3 C29 C30 S2 -0.1(3) ?
C27 C29 C30 S2 178.1(2) ?
C31 S2 C30 C29 -0.4(2) ?
C23 C24 C25 C20 -0.2(4) ?
C26 C24 C25 C20 179.4(3) ?
N2 C10 C11 S1 -0.4(3) ?
C8 C10 C11 S1 179.3(2) ?
C12 S1 C11 C10 0.3(2) ?
C23 O3 C28 O4 -177.5(2) ?
C23 O3 C28 C27 3.6(4) ?
C26 C27 C28 O4 179.2(3) ?
C29 C27 C28 O4 0.2(4) ?
C26 C27 C28 O3 -2.1(4) ?
C29 C27 C28 O3 178.9(2) ?
O3 C23 C22 C21 -178.7(2) ?
C24 C23 C22 C21 0.5(4) ?
C20 C21 C22 C23 0.3(4) ?
C36 C35 C34 C33 0.3(4) ?
C36 C35 C34 N4 -179.0(3) ?
C38 C33 C34 C35 -1.0(4) ?
C32 C33 C34 C35 179.5(3) ?
C38 C33 C34 N4 178.4(3) ?
C32 C33 C34 N4 -1.1(4) ?
C31 N4 C34 C35 -102.6(3) yes
C31 N4 C34 C33 78.0(4) ?
C4 C3 C2 C1 0.7(4) ?
C4 C3 C2 Br1 179.63(18) ?
C6 C1 C2 C3 -0.6(4) ?
C6 C1 C2 Br1 -179.5(2) ?
C2 C1 C6 C5 0.0(4) ?
O2 C5 C6 C1 179.8(3) ?
C4 C5 C6 C1 0.6(4) ?
C14 C13 C18 C17 2.4(4) ?
N1 C13 C18 C17 -177.8(3) ?
C14 C13 C18 C19 -178.5(3) ?
N1 C13 C18 C19 1.2(4) ?
C24 C25 C20 C21 1.0(4) ?
C24 C25 C20 Br2 -179.8(2) ?
C22 C21 C20 C25 -1.0(4) ?
C22 C21 C20 Br2 179.8(2) ?
C18 C13 C14 C15 -4.4(4) ?
N1 C13 C14 C15 175.9(3) ?
C13 C18 C17 C16 1.5(5) ?
C19 C18 C17 C16 -177.5(3) ?
C34 C35 C36 C37 0.1(5) ?
C34 C33 C38 C37 1.3(5) ?
C32 C33 C38 C37 -179.2(3) ?
C13 C14 C15 C16 2.4(5) ?
C33 C38 C37 C36 -0.9(6) ?
C35 C36 C37 C38 0.2(6) ?
C14 C15 C16 C17 1.6(6) ?
C18 C17 C16 C15 -3.6(6) ?

loop_
_cod_related_entry_id
_cod_related_entry_database
_cod_related_entry_code
1 ChemSpider 1682269
